data_7132645
loop_
_publ_author_name
'Chen, Jianai'
'Wang, Haiyang'
'Yu, Yue'
'Liu, Jin'
'Zhao, Fengyi'
'Li, Weijun'
'Dong, Yujie'

_publ_section_title
;
 Sulphur-induced structural rearrangement in the self-sensitization
 photo-oxidation behaviour of phenothiazine-imidazole molecules.
;
_journal_issue 14
_journal_name_full 'Chemical communications (Cambridge, England)'
_journal_page_first 1888
_journal_page_last 1891
_journal_paper_doi 10.1039/d3cc06031d
_journal_volume 60
_journal_year 2024
_chemical_formula_sum 'C39 H27 N3 S'
_chemical_formula_weight 569.69
_space_group_crystal_system triclinic
_space_group_IT_number 2
_space_group_name_Hall '-P 1'
_space_group_name_H-M_alt 'P -1'
_atom_sites_solution_hydrogens geom
_audit_creation_method SHELXL-2014/7
_audit_update_record
;
2023-11-10 deposited with the CCDC.	2024-01-16 downloaded from the CCDC.
;
_cell_angle_alpha 79.931(3)
_cell_angle_beta 88.875(3)
_cell_angle_gamma 74.591(3)
_cell_formula_units_Z 2
_cell_length_a 10.2867(18)
_cell_length_b 12.154(2)
_cell_length_c 12.446(2)
_cell_measurement_reflns_used 1993
_cell_measurement_temperature 296(2)
_cell_measurement_theta_max 26.57
_cell_measurement_theta_min 2.63
_cell_volume 1476.4(4)
_computing_cell_refinement 'Bruker SMART'
_computing_data_collection 'Bruker SMART'
_computing_data_reduction 'Bruker SAINT'
_computing_molecular_graphics 'Bruker SHELXTL'
_computing_publication_material 'Bruker SHELXTL'
_computing_structure_refinement 'SHELXL-2014/7 (Sheldrick, 2014)'
_computing_structure_solution 'Bruker SHELXTL'
_diffrn_ambient_temperature 296(2)
_diffrn_measured_fraction_theta_full 0.989
_diffrn_measured_fraction_theta_max 0.989
_diffrn_measurement_device_type 'CCD area detector'
_diffrn_measurement_method 'phi and omega scans'
_diffrn_radiation_type MoK\a
_diffrn_radiation_wavelength 0.71073
_diffrn_reflns_av_R_equivalents 0.0228
_diffrn_reflns_av_unetI/netI 0.0552
_diffrn_reflns_Laue_measured_fraction_full 0.989
_diffrn_reflns_Laue_measured_fraction_max 0.989
_diffrn_reflns_limit_h_max 12
_diffrn_reflns_limit_h_min -10
_diffrn_reflns_limit_k_max 14
_diffrn_reflns_limit_k_min -14
_diffrn_reflns_limit_l_max 10
_diffrn_reflns_limit_l_min -14
_diffrn_reflns_number 7565
_diffrn_reflns_point_group_measured_fraction_full 0.989
_diffrn_reflns_point_group_measured_fraction_max 0.989
_diffrn_reflns_theta_full 24.999
_diffrn_reflns_theta_max 24.999
_diffrn_reflns_theta_min 2.606
_exptl_absorpt_coefficient_mu 0.143
_exptl_absorpt_correction_type none
_exptl_crystal_colour COLORLESS
_exptl_crystal_density_diffrn 1.281
_exptl_crystal_description BLOCK
_exptl_crystal_F_000 596
_exptl_crystal_size_max 0.260
_exptl_crystal_size_mid 0.240
_exptl_crystal_size_min 0.220
_refine_diff_density_max 0.180
_refine_diff_density_min -0.293
_refine_diff_density_rms 0.042
_refine_ls_extinction_method none
_refine_ls_goodness_of_fit_ref 0.915
_refine_ls_hydrogen_treatment constr
_refine_ls_matrix_type full
_refine_ls_number_parameters 388
_refine_ls_number_reflns 5152
_refine_ls_number_restraints 0
_refine_ls_restrained_S_all 0.915
_refine_ls_R_factor_all 0.0855
_refine_ls_R_factor_gt 0.0521
_refine_ls_shift/su_max 0.000
_refine_ls_shift/su_mean 0.000
_refine_ls_structure_factor_coef Fsqd
_refine_ls_weighting_details 'w=1/[\s^2^(Fo^2^)+(0.0908P)^2^+0.3621P] where P=(Fo^2^+2Fc^2^)/3'
_refine_ls_weighting_scheme calc
_refine_ls_wR_factor_gt 0.1433
_refine_ls_wR_factor_ref 0.1576
_reflns_Friedel_coverage 0.000
_reflns_number_gt 3421
_reflns_number_total 5152
_reflns_threshold_expression 'I > 2\s(I)'
_cod_data_source_file d3cc06031d2.cif
_cod_data_source_block 1
_cod_depositor_comments 'Adding full bibliography for 7132645--7132649.cif.'
_cod_database_code 7132645
_shelx_shelxl_version_number 2014/7
_shelx_space_group_comment
; 
The symmetry employed for this shelxl refinement is uniquely defined 
by the following loop, which should always be used as a source of 
symmetry information in preference to the above space-group names. 
They are only intended as comments. 
;
_shelx_estimated_absorpt_t_min 0.964
_shelx_estimated_absorpt_t_max 0.969

loop_
_space_group_symop_operation_xyz
'x, y, z'
'-x, -y, -z'

loop_
_atom_site_label
_atom_site_type_symbol
_atom_site_fract_x
_atom_site_fract_y
_atom_site_fract_z
_atom_site_U_iso_or_equiv
_atom_site_adp_type
_atom_site_occupancy
_atom_site_site_symmetry_order
_atom_site_calc_flag
_atom_site_refinement_flags_posn
_atom_site_refinement_flags_adp
_atom_site_refinement_flags_occupancy
_atom_site_disorder_assembly
_atom_site_disorder_group
C1 C 0.5314(3) -0.1187(3) 0.6890(3) 0.0576(9) Uani 1 1 d . . . . .
H1A H 0.5306 -0.1903 0.6726 0.069 Uiso 1 1 calc R U . . .
C2 C 0.6327(3) -0.1099(3) 0.7549(3) 0.0635(9) Uani 1 1 d . . . . .
H2A H 0.7025 -0.1752 0.7803 0.076 Uiso 1 1 calc R U . . .
C3 C 0.6315(3) -0.0059(3) 0.7832(2) 0.0574(9) Uani 1 1 d . . . . .
H3A H 0.6991 -0.0014 0.8294 0.069 Uiso 1 1 calc R U . . .
C4 C 0.5298(3) 0.0930(3) 0.7434(2) 0.0443(7) Uani 1 1 d . . . . .
H4A H 0.5281 0.1633 0.7641 0.053 Uiso 1 1 calc R U . . .
C5 C 0.4308(3) 0.0864(2) 0.6725(2) 0.0369(6) Uani 1 1 d . . . . .
C6 C 0.1911(3) 0.1729(2) 0.6350(2) 0.0367(6) Uani 1 1 d . . . . .
C7 C 0.0858(3) 0.2565(3) 0.6696(2) 0.0454(7) Uani 1 1 d . . . . .
H7A H 0.1025 0.3216 0.6901 0.055 Uiso 1 1 calc R U . . .
C8 C -0.0436(3) 0.2426(3) 0.6737(3) 0.0567(9) Uani 1 1 d . . . . .
H8A H -0.1143 0.2997 0.6946 0.068 Uiso 1 1 calc R U . . .
C9 C -0.0679(3) 0.1447(3) 0.6470(3) 0.0609(9) Uani 1 1 d . . . . .
H9A H -0.1550 0.1356 0.6498 0.073 Uiso 1 1 calc R U . . .
C10 C 0.0363(3) 0.0602(3) 0.6162(2) 0.0560(8) Uani 1 1 d . . . . .
H10A H 0.0199 -0.0072 0.6007 0.067 Uiso 1 1 calc R U . . .
C11 C 0.1660(3) 0.0744(2) 0.6079(2) 0.0414(7) Uani 1 1 d . . . . .
C12 C 0.4303(3) -0.0202(2) 0.6470(2) 0.0429(7) Uani 1 1 d . . . . .
N1 N 0.3254(2) 0.18783(18) 0.62850(17) 0.0350(5) Uani 1 1 d . . . . .
C14 C 0.4811(3) 0.2914(2) 0.5351(2) 0.0403(7) Uani 1 1 d . . . . .
H14A H 0.5476 0.2518 0.5879 0.048 Uiso 1 1 calc R U . . .
C15 C 0.5091(3) 0.3707(2) 0.4499(2) 0.0405(7) Uani 1 1 d . . . . .
H15A H 0.5945 0.3834 0.4472 0.049 Uiso 1 1 calc R U . . .
C16 C 0.4141(2) 0.4320(2) 0.3687(2) 0.0321(6) Uani 1 1 d . . . . .
C17 C 0.2869(3) 0.4125(2) 0.3786(2) 0.0394(7) Uani 1 1 d . . . . .
H17A H 0.2196 0.4539 0.3269 0.047 Uiso 1 1 calc R U . . .
C18 C 0.2578(3) 0.3335(2) 0.4630(2) 0.0394(7) Uani 1 1 d . . . . .
H18A H 0.1717 0.3225 0.4669 0.047 Uiso 1 1 calc R U . . .
C19 C 0.4394(2) 0.5152(2) 0.2744(2) 0.0342(6) Uani 1 1 d . . . . .
C20 C 0.5440(2) 0.6038(2) 0.1426(2) 0.0331(6) Uani 1 1 d . . . . .
C21 C 0.4086(2) 0.6561(2) 0.13683(19) 0.0319(6) Uani 1 1 d . . . . .
C22 C 0.6926(2) 0.4348(2) 0.2645(2) 0.0349(6) Uani 1 1 d . . . . .
C23 C 0.7757(3) 0.4683(3) 0.3302(3) 0.0511(8) Uani 1 1 d . . . . .
H23A H 0.7481 0.5406 0.3511 0.061 Uiso 1 1 calc R U . . .
C24 C 0.8992(3) 0.3951(3) 0.3649(3) 0.0687(10) Uani 1 1 d . . . . .
H24A H 0.9545 0.4175 0.4103 0.082 Uiso 1 1 calc R U . . .
C25 C 0.9418(3) 0.2888(3) 0.3331(3) 0.0659(10) Uani 1 1 d . . . . .
H25A H 1.0261 0.2397 0.3562 0.079 Uiso 1 1 calc R U . . .
C26 C 0.8592(3) 0.2557(3) 0.2671(3) 0.0625(9) Uani 1 1 d . . . . .
H26A H 0.8876 0.1838 0.2457 0.075 Uiso 1 1 calc R U . . .
C27 C 0.7339(3) 0.3287(3) 0.2323(2) 0.0491(7) Uani 1 1 d . . . . .
H27A H 0.6782 0.3061 0.1875 0.059 Uiso 1 1 calc R U . . .
C28 C 0.3310(3) 0.7574(2) 0.0590(2) 0.0356(6) Uani 1 1 d . . . . .
C29 C 0.3920(3) 0.8355(3) -0.0039(2) 0.0493(8) Uani 1 1 d . . . . .
H29A H 0.4849 0.8237 0.0020 0.059 Uiso 1 1 calc R U . . .
C30 C 0.3164(3) 0.9301(3) -0.0748(2) 0.0542(8) Uani 1 1 d . . . . .
H30A H 0.3589 0.9814 -0.1157 0.065 Uiso 1 1 calc R U . . .
C31 C 0.1796(3) 0.9495(3) -0.0858(2) 0.0545(8) Uani 1 1 d . . . . .
H31A H 0.1290 1.0135 -0.1335 0.065 Uiso 1 1 calc R U . . .
C32 C 0.1180(3) 0.8725(3) -0.0248(3) 0.0563(8) Uani 1 1 d . . . . .
H32A H 0.0252 0.8844 -0.0322 0.068 Uiso 1 1 calc R U . . .
C33 C 0.1920(3) 0.7783(3) 0.0466(2) 0.0482(7) Uani 1 1 d . . . . .
H33A H 0.1484 0.7277 0.0874 0.058 Uiso 1 1 calc R U . . .
C34 C 0.6595(2) 0.6224(2) 0.0747(2) 0.0352(6) Uani 1 1 d . . . . .
C35 C 0.7003(3) 0.5628(3) -0.0098(2) 0.0527(8) Uani 1 1 d . . . . .
H35A H 0.6524 0.5130 -0.0274 0.063 Uiso 1 1 calc R U . . .
C36 C 0.8122(3) 0.5765(3) -0.0687(3) 0.0663(10) Uani 1 1 d . . . . .
H36A H 0.8388 0.5361 -0.1259 0.080 Uiso 1 1 calc R U . . .
C37 C 0.8837(3) 0.6489(3) -0.0436(3) 0.0659(10) Uani 1 1 d . . . . .
H37A H 0.9595 0.6571 -0.0827 0.079 Uiso 1 1 calc R U . . .
C38 C 0.8431(3) 0.7091(3) 0.0393(3) 0.0689(10) Uani 1 1 d . . . . .
H38A H 0.8907 0.7596 0.0557 0.083 Uiso 1 1 calc R U . . .
C39 C 0.7327(3) 0.6960(3) 0.0987(3) 0.0537(8) Uani 1 1 d . . . . .
H39A H 0.7068 0.7370 0.1556 0.064 Uiso 1 1 calc R U . . .
C13 C 0.3548(2) 0.2702(2) 0.54251(19) 0.0306(6) Uani 1 1 d . . . . .
N2 N 0.56361(19) 0.51289(18) 0.23045(17) 0.0341(5) Uani 1 1 d . . . . .
N3 N 0.3444(2) 0.59997(19) 0.21895(17) 0.0358(5) Uani 1 1 d . . . . .
S1 S 0.29877(9) -0.03114(7) 0.56317(7) 0.0568(3) Uani 1 1 d . . . . .

loop_
_atom_site_aniso_label
_atom_site_aniso_U_11
_atom_site_aniso_U_22
_atom_site_aniso_U_33
_atom_site_aniso_U_23
_atom_site_aniso_U_13
_atom_site_aniso_U_12
C1 0.065(2) 0.0352(18) 0.062(2) -0.0056(15) 0.0112(17) 0.0025(16)
C2 0.055(2) 0.050(2) 0.064(2) 0.0068(17) -0.0006(17) 0.0109(17)
C3 0.0456(18) 0.064(2) 0.0498(18) 0.0081(16) -0.0063(14) -0.0042(17)
C4 0.0395(16) 0.0455(18) 0.0439(16) 0.0004(13) -0.0017(13) -0.0093(14)
C5 0.0371(15) 0.0336(16) 0.0355(14) 0.0026(12) 0.0074(12) -0.0073(12)
C6 0.0353(15) 0.0402(17) 0.0319(14) 0.0046(12) 0.0027(11) -0.0126(12)
C7 0.0414(17) 0.0439(18) 0.0477(17) -0.0024(13) 0.0036(13) -0.0094(14)
C8 0.0367(17) 0.062(2) 0.060(2) 0.0031(16) 0.0117(14) -0.0047(15)
C9 0.0393(18) 0.076(3) 0.066(2) 0.0054(18) 0.0005(15) -0.0249(18)
C10 0.054(2) 0.060(2) 0.059(2) 0.0006(16) -0.0059(16) -0.0299(18)
C11 0.0460(16) 0.0427(17) 0.0361(15) -0.0017(12) 0.0006(12) -0.0163(14)
C12 0.0476(17) 0.0376(17) 0.0393(15) -0.0026(13) 0.0094(13) -0.0074(13)
N1 0.0287(11) 0.0296(12) 0.0415(12) 0.0055(9) 0.0020(9) -0.0063(9)
C14 0.0318(14) 0.0448(17) 0.0391(15) 0.0071(12) -0.0081(12) -0.0098(13)
C15 0.0289(14) 0.0459(18) 0.0480(16) -0.0013(13) -0.0013(12) -0.0165(13)
C16 0.0306(13) 0.0258(14) 0.0387(14) -0.0008(11) 0.0023(11) -0.0086(11)
C17 0.0296(14) 0.0379(16) 0.0433(15) 0.0086(12) -0.0038(12) -0.0060(12)
C18 0.0284(14) 0.0432(17) 0.0447(16) 0.0029(13) 0.0003(12) -0.0130(13)
C19 0.0285(13) 0.0330(15) 0.0403(14) -0.0031(12) 0.0015(11) -0.0088(12)
C20 0.0334(14) 0.0305(15) 0.0361(14) -0.0013(11) 0.0023(11) -0.0131(12)
C21 0.0324(14) 0.0291(14) 0.0348(14) -0.0009(11) 0.0019(11) -0.0125(11)
C22 0.0274(13) 0.0330(16) 0.0421(15) -0.0005(12) 0.0043(11) -0.0083(11)
C23 0.0363(16) 0.0401(18) 0.078(2) -0.0169(15) -0.0070(15) -0.0082(14)
C24 0.0369(18) 0.065(3) 0.102(3) -0.018(2) -0.0205(18) -0.0070(17)
C25 0.0409(18) 0.059(2) 0.084(3) -0.0028(19) -0.0082(17) 0.0050(16)
C26 0.065(2) 0.0414(19) 0.068(2) -0.0078(16) 0.0026(18) 0.0064(16)
C27 0.0528(18) 0.0441(19) 0.0477(17) -0.0095(14) -0.0044(14) -0.0067(15)
C28 0.0370(15) 0.0319(15) 0.0362(14) -0.0015(11) 0.0024(11) -0.0092(12)
C29 0.0385(16) 0.0504(19) 0.0545(18) 0.0091(15) 0.0021(14) -0.0159(14)
C30 0.058(2) 0.049(2) 0.0495(18) 0.0141(15) 0.0084(15) -0.0184(16)
C31 0.055(2) 0.047(2) 0.0475(18) 0.0111(14) -0.0026(15) -0.0006(15)
C32 0.0368(16) 0.055(2) 0.066(2) 0.0095(17) -0.0032(15) -0.0056(15)
C33 0.0376(16) 0.0460(18) 0.0554(18) 0.0081(14) 0.0036(13) -0.0126(14)
C34 0.0299(13) 0.0322(15) 0.0395(14) 0.0050(11) -0.0004(11) -0.0085(11)
C35 0.0537(19) 0.055(2) 0.0523(18) -0.0115(15) 0.0098(15) -0.0185(16)
C36 0.061(2) 0.079(3) 0.0502(19) -0.0084(18) 0.0207(17) -0.007(2)
C37 0.0386(18) 0.083(3) 0.064(2) 0.014(2) 0.0135(16) -0.0142(18)
C38 0.050(2) 0.077(3) 0.088(3) -0.008(2) 0.0134(19) -0.0353(19)
C39 0.0433(17) 0.066(2) 0.064(2) -0.0191(16) 0.0153(15) -0.0310(16)
C13 0.0304(13) 0.0243(14) 0.0355(14) -0.0021(11) 0.0032(11) -0.0069(11)
N2 0.0268(11) 0.0308(13) 0.0427(12) 0.0009(10) 0.0011(9) -0.0089(9)
N3 0.0294(11) 0.0355(13) 0.0393(12) 0.0035(10) 0.0011(9) -0.0094(10)
S1 0.0645(5) 0.0522(5) 0.0577(5) -0.0218(4) 0.0035(4) -0.0148(4)

loop_
_atom_type_symbol
_atom_type_description
_atom_type_scat_dispersion_real
_atom_type_scat_dispersion_imag
_atom_type_scat_source
C C 0.0033 0.0016 'International Tables Vol C Tables 4.2.6.8 and 6.1.1.4'
H H 0.0000 0.0000 'International Tables Vol C Tables 4.2.6.8 and 6.1.1.4'
N N 0.0061 0.0033 'International Tables Vol C Tables 4.2.6.8 and 6.1.1.4'
S S 0.1246 0.1234 'International Tables Vol C Tables 4.2.6.8 and 6.1.1.4'

loop_
_geom_angle_atom_site_label_1
_geom_angle_atom_site_label_2
_geom_angle_atom_site_label_3
_geom_angle
_geom_angle_site_symmetry_1
_geom_angle_site_symmetry_3
_geom_angle_publ_flag
C2 C1 C12 119.7(3) . . ?
C2 C1 H1A 120.2 . . ?
C12 C1 H1A 120.2 . . ?
C3 C2 C1 120.6(3) . . ?
C3 C2 H2A 119.7 . . ?
C1 C2 H2A 119.7 . . ?
C2 C3 C4 120.4(3) . . ?
C2 C3 H3A 119.8 . . ?
C4 C3 H3A 119.8 . . ?
C5 C4 C3 119.6(3) . . ?
C5 C4 H4A 120.2 . . ?
C3 C4 H4A 120.2 . . ?
C4 C5 C12 119.6(3) . . ?
C4 C5 N1 120.9(2) . . ?
C12 C5 N1 119.5(2) . . ?
C11 C6 C7 119.5(2) . . ?
C11 C6 N1 120.1(2) . . ?
C7 C6 N1 120.4(2) . . ?
C8 C7 C6 120.1(3) . . ?
C8 C7 H7A 120.0 . . ?
C6 C7 H7A 120.0 . . ?
C9 C8 C7 120.1(3) . . ?
C9 C8 H8A 119.9 . . ?
C7 C8 H8A 119.9 . . ?
C8 C9 C10 120.1(3) . . ?
C8 C9 H9A 120.0 . . ?
C10 C9 H9A 120.0 . . ?
C9 C10 C11 120.6(3) . . ?
C9 C10 H10A 119.7 . . ?
C11 C10 H10A 119.7 . . ?
C10 C11 C6 119.5(3) . . ?
C10 C11 S1 120.8(2) . . ?
C6 C11 S1 119.7(2) . . ?
C1 C12 C5 120.1(3) . . ?
C1 C12 S1 119.9(2) . . ?
C5 C12 S1 120.0(2) . . ?
C13 N1 C5 119.20(19) . . ?
C13 N1 C6 119.0(2) . . ?
C5 N1 C6 115.1(2) . . ?
C15 C14 C13 120.8(2) . . ?
C15 C14 H14A 119.6 . . ?
C13 C14 H14A 119.6 . . ?
C14 C15 C16 122.2(2) . . ?
C14 C15 H15A 118.9 . . ?
C16 C15 H15A 118.9 . . ?
C17 C16 C15 116.6(2) . . ?
C17 C16 C19 118.9(2) . . ?
C15 C16 C19 124.5(2) . . ?
C18 C17 C16 121.7(2) . . ?
C18 C17 H17A 119.1 . . ?
C16 C17 H17A 119.1 . . ?
C17 C18 C13 121.2(2) . . ?
C17 C18 H18A 119.4 . . ?
C13 C18 H18A 119.4 . . ?
N3 C19 N2 110.8(2) . . ?
N3 C19 C16 124.1(2) . . ?
N2 C19 C16 125.0(2) . . ?
C21 C20 N2 105.8(2) . . ?
C21 C20 C34 133.8(2) . . ?
N2 C20 C34 120.3(2) . . ?
C20 C21 N3 110.1(2) . . ?
C20 C21 C28 129.3(2) . . ?
N3 C21 C28 120.6(2) . . ?
C27 C22 C23 120.2(3) . . ?
C27 C22 N2 121.2(2) . . ?
C23 C22 N2 118.6(2) . . ?
C24 C23 C22 120.0(3) . . ?
C24 C23 H23A 120.0 . . ?
C22 C23 H23A 120.0 . . ?
C23 C24 C25 120.4(3) . . ?
C23 C24 H24A 119.8 . . ?
C25 C24 H24A 119.8 . . ?
C26 C25 C24 119.5(3) . . ?
C26 C25 H25A 120.2 . . ?
C24 C25 H25A 120.2 . . ?
C25 C26 C27 120.5(3) . . ?
C25 C26 H26A 119.8 . . ?
C27 C26 H26A 119.8 . . ?
C22 C27 C26 119.4(3) . . ?
C22 C27 H27A 120.3 . . ?
C26 C27 H27A 120.3 . . ?
C33 C28 C29 117.4(3) . . ?
C33 C28 C21 120.3(2) . . ?
C29 C28 C21 122.3(2) . . ?
C30 C29 C28 120.9(3) . . ?
C30 C29 H29A 119.6 . . ?
C28 C29 H29A 119.6 . . ?
C31 C30 C29 120.9(3) . . ?
C31 C30 H30A 119.6 . . ?
C29 C30 H30A 119.6 . . ?
C30 C31 C32 118.9(3) . . ?
C30 C31 H31A 120.6 . . ?
C32 C31 H31A 120.6 . . ?
C31 C32 C33 120.8(3) . . ?
C31 C32 H32A 119.6 . . ?
C33 C32 H32A 119.6 . . ?
C32 C33 C28 121.1(3) . . ?
C32 C33 H33A 119.4 . . ?
C28 C33 H33A 119.4 . . ?
C35 C34 C39 118.4(3) . . ?
C35 C34 C20 121.0(2) . . ?
C39 C34 C20 120.5(2) . . ?
C36 C35 C34 120.3(3) . . ?
C36 C35 H35A 119.8 . . ?
C34 C35 H35A 119.8 . . ?
C37 C36 C35 120.5(3) . . ?
C37 C36 H36A 119.8 . . ?
C35 C36 H36A 119.8 . . ?
C38 C37 C36 119.5(3) . . ?
C38 C37 H37A 120.2 . . ?
C36 C37 H37A 120.2 . . ?
C37 C38 C39 120.7(3) . . ?
C37 C38 H38A 119.7 . . ?
C39 C38 H38A 119.7 . . ?
C38 C39 C34 120.6(3) . . ?
C38 C39 H39A 119.7 . . ?
C34 C39 H39A 119.7 . . ?
C14 C13 C18 117.5(2) . . ?
C14 C13 N1 121.3(2) . . ?
C18 C13 N1 121.2(2) . . ?
C19 N2 C20 107.1(2) . . ?
C19 N2 C22 129.1(2) . . ?
C20 N2 C22 123.84(19) . . ?
C19 N3 C21 106.3(2) . . ?
C11 S1 C12 98.26(13) . . ?

loop_
_geom_bond_atom_site_label_1
_geom_bond_atom_site_label_2
_geom_bond_distance
_geom_bond_site_symmetry_2
_geom_bond_publ_flag
C1 C2 1.376(5) . ?
C1 C12 1.389(4) . ?
C1 H1A 0.9300 . ?
C2 C3 1.367(5) . ?
C2 H2A 0.9300 . ?
C3 C4 1.389(4) . ?
C3 H3A 0.9300 . ?
C4 C5 1.388(4) . ?
C4 H4A 0.9300 . ?
C5 C12 1.388(4) . ?
C5 N1 1.439(3) . ?
C6 C11 1.387(4) . ?
C6 C7 1.393(4) . ?
C6 N1 1.440(3) . ?
C7 C8 1.384(4) . ?
C7 H7A 0.9300 . ?
C8 C9 1.375(5) . ?
C8 H8A 0.9300 . ?
C9 C10 1.374(5) . ?
C9 H9A 0.9300 . ?
C10 C11 1.390(4) . ?
C10 H10A 0.9300 . ?
C11 S1 1.763(3) . ?
C12 S1 1.771(3) . ?
N1 C13 1.419(3) . ?
C14 C15 1.383(4) . ?
C14 C13 1.388(3) . ?
C14 H14A 0.9300 . ?
C15 C16 1.386(3) . ?
C15 H15A 0.9300 . ?
C16 C17 1.390(3) . ?
C16 C19 1.476(3) . ?
C17 C18 1.380(4) . ?
C17 H17A 0.9300 . ?
C18 C13 1.390(3) . ?
C18 H18A 0.9300 . ?
C19 N3 1.318(3) . ?
C19 N2 1.375(3) . ?
C20 C21 1.366(3) . ?
C20 N2 1.387(3) . ?
C20 C34 1.488(3) . ?
C21 N3 1.384(3) . ?
C21 C28 1.478(4) . ?
C22 C27 1.373(4) . ?
C22 C23 1.376(4) . ?
C22 N2 1.434(3) . ?
C23 C24 1.370(4) . ?
C23 H23A 0.9300 . ?
C24 C25 1.374(5) . ?
C24 H24A 0.9300 . ?
C25 C26 1.372(5) . ?
C25 H25A 0.9300 . ?
C26 C27 1.384(4) . ?
C26 H26A 0.9300 . ?
C27 H27A 0.9300 . ?
C28 C33 1.391(4) . ?
C28 C29 1.395(4) . ?
C29 C30 1.379(4) . ?
C29 H29A 0.9300 . ?
C30 C31 1.370(4) . ?
C30 H30A 0.9300 . ?
C31 C32 1.379(4) . ?
C31 H31A 0.9300 . ?
C32 C33 1.374(4) . ?
C32 H32A 0.9300 . ?
C33 H33A 0.9300 . ?
C34 C35 1.376(4) . ?
C34 C39 1.385(4) . ?
C35 C36 1.385(4) . ?
C35 H35A 0.9300 . ?
C36 C37 1.364(5) . ?
C36 H36A 0.9300 . ?
C37 C38 1.363(5) . ?
C37 H37A 0.9300 . ?
C38 C39 1.373(4) . ?
C38 H38A 0.9300 . ?
C39 H39A 0.9300 . ?

loop_
_geom_torsion_atom_site_label_1
_geom_torsion_atom_site_label_2
_geom_torsion_atom_site_label_3
_geom_torsion_atom_site_label_4
_geom_torsion
_geom_torsion_site_symmetry_1
_geom_torsion_site_symmetry_2
_geom_torsion_site_symmetry_3
_geom_torsion_site_symmetry_4
_geom_torsion_publ_flag
C12 C1 C2 C3 2.8(5) . . . . ?
C1 C2 C3 C4 -1.8(5) . . . . ?
C2 C3 C4 C5 -1.5(4) . . . . ?
C3 C4 C5 C12 3.6(4) . . . . ?
C3 C4 C5 N1 -179.0(2) . . . . ?
C11 C6 C7 C8 -2.0(4) . . . . ?
N1 C6 C7 C8 178.8(2) . . . . ?
C6 C7 C8 C9 2.1(4) . . . . ?
C7 C8 C9 C10 0.0(5) . . . . ?
C8 C9 C10 C11 -2.3(5) . . . . ?
C9 C10 C11 C6 2.4(4) . . . . ?
C9 C10 C11 S1 -177.5(2) . . . . ?
C7 C6 C11 C10 -0.3(4) . . . . ?
N1 C6 C11 C10 179.0(2) . . . . ?
C7 C6 C11 S1 179.6(2) . . . . ?
N1 C6 C11 S1 -1.1(3) . . . . ?
C2 C1 C12 C5 -0.7(4) . . . . ?
C2 C1 C12 S1 -179.4(2) . . . . ?
C4 C5 C12 C1 -2.5(4) . . . . ?
N1 C5 C12 C1 -180.0(2) . . . . ?
C4 C5 C12 S1 176.23(19) . . . . ?
N1 C5 C12 S1 -1.3(3) . . . . ?
C4 C5 N1 C13 76.8(3) . . . . ?
C12 C5 N1 C13 -105.8(3) . . . . ?
C4 C5 N1 C6 -132.2(2) . . . . ?
C12 C5 N1 C6 45.2(3) . . . . ?
C11 C6 N1 C13 107.0(3) . . . . ?
C7 C6 N1 C13 -73.8(3) . . . . ?
C11 C6 N1 C5 -44.1(3) . . . . ?
C7 C6 N1 C5 135.2(3) . . . . ?
C13 C14 C15 C16 -0.2(4) . . . . ?
C14 C15 C16 C17 2.0(4) . . . . ?
C14 C15 C16 C19 -178.2(3) . . . . ?
C15 C16 C17 C18 -2.1(4) . . . . ?
C19 C16 C17 C18 178.2(3) . . . . ?
C16 C17 C18 C13 0.4(4) . . . . ?
C17 C16 C19 N3 23.6(4) . . . . ?
C15 C16 C19 N3 -156.1(3) . . . . ?
C17 C16 C19 N2 -154.3(3) . . . . ?
C15 C16 C19 N2 26.0(4) . . . . ?
N2 C20 C21 N3 0.2(3) . . . . ?
C34 C20 C21 N3 176.8(3) . . . . ?
N2 C20 C21 C28 180.0(2) . . . . ?
C34 C20 C21 C28 -3.3(5) . . . . ?
C27 C22 C23 C24 -0.9(4) . . . . ?
N2 C22 C23 C24 179.5(3) . . . . ?
C22 C23 C24 C25 1.0(5) . . . . ?
C23 C24 C25 C26 -0.7(6) . . . . ?
C24 C25 C26 C27 0.2(5) . . . . ?
C23 C22 C27 C26 0.4(4) . . . . ?
N2 C22 C27 C26 -179.9(3) . . . . ?
C25 C26 C27 C22 -0.1(5) . . . . ?
C20 C21 C28 C33 162.0(3) . . . . ?
N3 C21 C28 C33 -18.2(4) . . . . ?
C20 C21 C28 C29 -18.4(4) . . . . ?
N3 C21 C28 C29 161.5(3) . . . . ?
C33 C28 C29 C30 0.5(4) . . . . ?
C21 C28 C29 C30 -179.1(3) . . . . ?
C28 C29 C30 C31 -0.4(5) . . . . ?
C29 C30 C31 C32 -0.2(5) . . . . ?
C30 C31 C32 C33 0.6(5) . . . . ?
C31 C32 C33 C28 -0.5(5) . . . . ?
C29 C28 C33 C32 -0.1(4) . . . . ?
C21 C28 C33 C32 179.6(3) . . . . ?
C21 C20 C34 C35 -91.9(4) . . . . ?
N2 C20 C34 C35 84.4(3) . . . . ?
C21 C20 C34 C39 91.3(4) . . . . ?
N2 C20 C34 C39 -92.4(3) . . . . ?
C39 C34 C35 C36 0.2(4) . . . . ?
C20 C34 C35 C36 -176.7(3) . . . . ?
C34 C35 C36 C37 0.3(5) . . . . ?
C35 C36 C37 C38 -0.9(5) . . . . ?
C36 C37 C38 C39 1.2(6) . . . . ?
C37 C38 C39 C34 -0.8(5) . . . . ?
C35 C34 C39 C38 0.1(5) . . . . ?
C20 C34 C39 C38 177.0(3) . . . . ?
C15 C14 C13 C18 -1.5(4) . . . . ?
C15 C14 C13 N1 179.1(2) . . . . ?
C17 C18 C13 C14 1.5(4) . . . . ?
C17 C18 C13 N1 -179.1(2) . . . . ?
C5 N1 C13 C14 -32.9(4) . . . . ?
C6 N1 C13 C14 177.3(2) . . . . ?
C5 N1 C13 C18 147.7(2) . . . . ?
C6 N1 C13 C18 -2.1(4) . . . . ?
N3 C19 N2 C20 0.9(3) . . . . ?
C16 C19 N2 C20 179.0(2) . . . . ?
N3 C19 N2 C22 -179.3(2) . . . . ?
C16 C19 N2 C22 -1.2(4) . . . . ?
C21 C20 N2 C19 -0.6(3) . . . . ?
C34 C20 N2 C19 -177.8(2) . . . . ?
C21 C20 N2 C22 179.6(2) . . . . ?
C34 C20 N2 C22 2.3(4) . . . . ?
C27 C22 N2 C19 83.1(3) . . . . ?
C23 C22 N2 C19 -97.2(3) . . . . ?
C27 C22 N2 C20 -97.1(3) . . . . ?
C23 C22 N2 C20 82.6(3) . . . . ?
N2 C19 N3 C21 -0.8(3) . . . . ?
C16 C19 N3 C21 -178.9(2) . . . . ?
C20 C21 N3 C19 0.4(3) . . . . ?
C28 C21 N3 C19 -179.5(2) . . . . ?
C10 C11 S1 C12 -144.5(2) . . . . ?
C6 C11 S1 C12 35.7(2) . . . . ?
C1 C12 S1 C11 144.2(2) . . . . ?
C5 C12 S1 C11 -34.6(2) . . . . ?
